data_4500730
loop_
_publ_author_name
'Lemmerer, Andreas'
'Adsmond, Daniel A.'
'Bernstein, Joel'

_publ_section_title
;
 An Investigation of the Hydrogen-Bond Preferences and Co-crystallization
 Behavior of Three Didonor Compounds.
;
_journal_issue 5
_journal_name_full 'Crystal Growth &amp; Design'
_journal_page_first 2011
_journal_paper_doi 10.1021/cg2002145
_journal_volume 11
_journal_year 2011
_chemical_formula_moiety 'C13 H9 N, C8 H8 O3'
_chemical_formula_sum 'C21 H17 N O3'
_chemical_formula_weight 331.36
_chemical_name_systematic
;
 ((RS)-mandelic acid).(acridine)
;
_space_group_IT_number 14
_symmetry_cell_setting monoclinic
_symmetry_space_group_name_Hall '-P 2ybc'
_symmetry_space_group_name_H-M 'P 1 21/c 1'
_atom_sites_solution_hydrogens geom
_atom_sites_solution_primary direct
_atom_sites_solution_secondary difmap
_audit_conform_dict_location ftp://ftp.iucr.org/pub/cif_core.dic
_audit_conform_dict_name cif_core.dic
_audit_conform_dict_version 2.3
_audit_creation_date 2010-05-04T11:59:02-00:00
_audit_creation_method 'WinGX routine CIF_UPDATE'
_cell_angle_alpha 90
_cell_angle_beta 102.105(6)
_cell_angle_gamma 90
_cell_formula_units_Z 4
_cell_length_a 10.320(3)
_cell_length_b 21.133(7)
_cell_length_c 7.825(3)
_cell_measurement_reflns_used 1884
_cell_measurement_temperature 293(2)
_cell_measurement_theta_max 22.83
_cell_measurement_theta_min 2.24
_cell_volume 1668.6(10)
_computing_cell_refinement 'Bruker SAINT+, Bruker (1999)'
_computing_data_collection 'Bruker SMART, Bruker (1998)'
_computing_data_reduction 'Bruker SAINT+'
_computing_molecular_graphics
;
Ortep-3 for Windows (Farrugia, 1997) and DIAMOND (Brandenburg, 1999)
;
_computing_publication_material
;
WinGX publication routines (Farrugia, 1999) and PLATON (Spek, 2003)
;
_computing_structure_refinement 'SHELXL-97 (Sheldrick, 2008)'
_computing_structure_solution 'SHELXS-97 (Sheldrick, 2008)'
_diffrn_ambient_temperature 293(2)
_diffrn_measured_fraction_theta_full 0.995
_diffrn_measured_fraction_theta_max 0.995
_diffrn_measurement_device_type 'Bruker SMART 1K CCD area detector'
_diffrn_measurement_method '\w scans'
_diffrn_radiation_monochromator graphite
_diffrn_radiation_type MoK\a
_diffrn_radiation_wavelength 0.71073
_diffrn_reflns_av_R_equivalents 0.0391
_diffrn_reflns_av_unetI/netI 0.1057
_diffrn_reflns_limit_h_max 12
_diffrn_reflns_limit_h_min -12
_diffrn_reflns_limit_k_max 18
_diffrn_reflns_limit_k_min -25
_diffrn_reflns_limit_l_max 9
_diffrn_reflns_limit_l_min -9
_diffrn_reflns_number 9017
_diffrn_reflns_theta_full 25.49
_diffrn_reflns_theta_max 25.49
_diffrn_reflns_theta_min 1.93
_diffrn_standards_number 0
_exptl_absorpt_coefficient_mu 0.089
_exptl_absorpt_correction_T_max 0.98
_exptl_absorpt_correction_T_min 0.97
_exptl_absorpt_correction_type multi-scan
_exptl_absorpt_process_details 'SADABS (Sheldrick, 1996)'
_exptl_crystal_colour green
_exptl_crystal_density_diffrn 1.319
_exptl_crystal_density_method 'not measured'
_exptl_crystal_description prism
_exptl_crystal_F_000 696
_exptl_crystal_size_max 0.3
_exptl_crystal_size_mid 0.2
_exptl_crystal_size_min 0.2
_refine_diff_density_max 0.216
_refine_diff_density_min -0.187
_refine_diff_density_rms 0.034
_refine_ls_extinction_method none
_refine_ls_goodness_of_fit_ref 1.095
_refine_ls_hydrogen_treatment mixed
_refine_ls_matrix_type full
_refine_ls_number_parameters 230
_refine_ls_number_reflns 3096
_refine_ls_number_restraints 0
_refine_ls_restrained_S_all 1.095
_refine_ls_R_factor_all 0.0926
_refine_ls_R_factor_gt 0.0488
_refine_ls_shift/su_max 0
_refine_ls_shift/su_mean 0
_refine_ls_structure_factor_coef Fsqd
_refine_ls_weighting_details 'calc w=1/[\s^2^(Fo^2^)+(0.0000P)^2^+0.2214P] where P=(Fo^2^+2Fc^2^)/3'
_refine_ls_weighting_scheme calc
_refine_ls_wR_factor_gt 0.1267
_refine_ls_wR_factor_ref 0.1553
_reflns_number_gt 1837
_reflns_number_total 3096
_reflns_threshold_expression >2sigma(I)
_cod_data_source_file cg2002145_si_001.cif
_cod_data_source_block 2
_cod_depositor_comments
;
The following automatic conversions were performed:

'_symmetry_cell_setting' value 'Monoclinic' changed to 'monoclinic'
according to /home/saulius/struct/CIF-dictionaries/cif_core.dic
dictionary named 'cif_core.dic' version 2.4.1 from 2010-06-29.

Automatic conversion script
Id: cif_fix_values 1715 2011-07-08 13:25:40Z adriana 
;
_cod_original_cell_volume 1668.5(9)
_cod_original_sg_symbol_H-M P2(1)/c
_cod_database_code 4500730

loop_
_symmetry_equiv_pos_as_xyz
'x, y, z'
'-x, y+1/2, -z+1/2'
'-x, -y, -z'
'x, -y-1/2, z-1/2'

loop_
_atom_site_label
_atom_site_type_symbol
_atom_site_fract_x
_atom_site_fract_y
_atom_site_fract_z
_atom_site_U_iso_or_equiv
_atom_site_adp_type
_atom_site_occupancy
_atom_site_symmetry_multiplicity
_atom_site_calc_flag
_atom_site_refinement_flags
C1 C 0.2221(2) 0.52734(9) 0.6527(3) 0.0511(6) Uani 1 1 d .
C2 C 0.3224(3) 0.51455(11) 0.7965(4) 0.0702(7) Uani 1 1 d .
H2 H 0.4022 0.4977 0.7803 0.084 Uiso 1 1 calc R
C3 C 0.3048(3) 0.52670(13) 0.9636(4) 0.0800(9) Uani 1 1 d .
H3A H 0.3731 0.5185 1.0592 0.096 Uiso 1 1 calc R
C4 C 0.1873(3) 0.55073(13) 0.9892(4) 0.0835(9) Uani 1 1 d .
H4 H 0.1757 0.559 1.1017 0.1 Uiso 1 1 calc R
C5 C 0.0867(3) 0.56252(13) 0.8485(4) 0.0842(9) Uani 1 1 d .
H5 H 0.0063 0.5783 0.8656 0.101 Uiso 1 1 calc R
C6 C 0.1043(2) 0.55107(11) 0.6811(4) 0.0652(7) Uani 1 1 d .
H6 H 0.0356 0.5595 0.5863 0.078 Uiso 1 1 calc R
C7 C 0.2428(2) 0.51724(9) 0.4689(3) 0.0550(6) Uani 1 1 d .
H7 H 0.1557 0.5206 0.3903 0.066 Uiso 1 1 calc R
C8 C 0.2945(2) 0.45086(10) 0.4469(3) 0.0581(6) Uani 1 1 d .
O1 O 0.21285(16) 0.40699(7) 0.4679(3) 0.0781(6) Uani 1 1 d .
H1 H 0.2506 0.3726 0.4758 0.117 Uiso 1 1 calc R
O2 O 0.40398(19) 0.44205(8) 0.4175(3) 0.0851(6) Uani 1 1 d .
O3 O 0.32354(18) 0.56455(7) 0.4185(2) 0.0687(5) Uani 1 1 d .
H3 H 0.412(3) 0.5536(13) 0.463(4) 0.103 Uiso 1 1 d .
C9 C 0.3901(2) 0.26603(10) 0.5924(3) 0.0587(6) Uani 1 1 d .
C10 C 0.4892(3) 0.30808(12) 0.6770(4) 0.0722(7) Uani 1 1 d .
H10 H 0.4764 0.3515 0.6642 0.087 Uiso 1 1 calc R
C11 C 0.6028(3) 0.28538(15) 0.7767(4) 0.0843(9) Uani 1 1 d .
H11 H 0.6679 0.3135 0.8311 0.101 Uiso 1 1 calc R
C12 C 0.6239(3) 0.21979(17) 0.7991(4) 0.0938(10) Uani 1 1 d .
H12 H 0.7024 0.2052 0.869 0.113 Uiso 1 1 calc R
C13 C 0.5325(3) 0.17813(14) 0.7213(4) 0.0878(9) Uani 1 1 d .
H13 H 0.5481 0.135 0.7373 0.105 Uiso 1 1 calc R
C14 C 0.4114(3) 0.19959(11) 0.6142(4) 0.0677(7) Uani 1 1 d .
C15 C 0.3119(3) 0.15978(11) 0.5271(4) 0.0790(8) Uani 1 1 d .
H15 H 0.3235 0.1162 0.5389 0.095 Uiso 1 1 calc R
C16 C 0.1964(3) 0.18283(10) 0.4233(4) 0.0672(7) Uani 1 1 d .
C17 C 0.0911(3) 0.14471(13) 0.3304(4) 0.0888(10) Uani 1 1 d .
H17 H 0.0993 0.1009 0.3356 0.107 Uiso 1 1 calc R
C18 C -0.0197(4) 0.17067(14) 0.2351(4) 0.0892(9) Uani 1 1 d .
H18 H -0.0873 0.1447 0.1766 0.107 Uiso 1 1 calc R
C19 C -0.0345(3) 0.23685(13) 0.2232(4) 0.0799(8) Uani 1 1 d .
H19 H -0.1119 0.254 0.157 0.096 Uiso 1 1 calc R
C20 C 0.0624(3) 0.27571(11) 0.3068(3) 0.0665(7) Uani 1 1 d .
H20 H 0.0515 0.3193 0.2972 0.08 Uiso 1 1 calc R
C21 C 0.1808(2) 0.25003(10) 0.4093(3) 0.0578(6) Uani 1 1 d .
N1 N 0.27654(19) 0.28912(8) 0.4926(3) 0.0575(5) Uani 1 1 d .

loop_
_atom_site_aniso_label
_atom_site_aniso_U_11
_atom_site_aniso_U_22
_atom_site_aniso_U_33
_atom_site_aniso_U_23
_atom_site_aniso_U_13
_atom_site_aniso_U_12
C1 0.0502(14) 0.0393(10) 0.0585(16) 0.0025(9) -0.0006(11) 0.0007(9)
C2 0.0586(16) 0.0733(16) 0.071(2) 0.0031(13) -0.0036(14) 0.0074(12)
C3 0.083(2) 0.0870(19) 0.059(2) 0.0060(13) -0.0108(15) 0.0026(15)
C4 0.105(2) 0.0821(18) 0.064(2) 0.0025(13) 0.0178(18) 0.0084(17)
C5 0.086(2) 0.0901(19) 0.078(2) 0.0050(15) 0.0190(17) 0.0290(15)
C6 0.0610(16) 0.0664(14) 0.0637(19) 0.0059(11) 0.0030(13) 0.0138(11)
C7 0.0513(14) 0.0475(12) 0.0611(17) 0.0025(10) 0.0004(11) -0.0014(9)
C8 0.0472(14) 0.0496(12) 0.0722(18) -0.0034(10) 0.0006(12) -0.0011(10)
O1 0.0593(11) 0.0456(9) 0.1275(18) -0.0007(9) 0.0149(10) 0.0015(7)
O2 0.0637(12) 0.0705(11) 0.1249(19) -0.0141(10) 0.0288(11) 0.0013(8)
O3 0.0728(12) 0.0550(9) 0.0768(14) 0.0106(8) 0.0121(9) -0.0062(8)
C9 0.0617(15) 0.0526(13) 0.0659(17) 0.0049(11) 0.0227(13) 0.0039(11)
C10 0.0672(17) 0.0710(15) 0.078(2) 0.0055(13) 0.0145(15) 0.0015(13)
C11 0.075(2) 0.103(2) 0.074(2) 0.0058(15) 0.0141(16) -0.0013(16)
C12 0.078(2) 0.117(3) 0.087(2) 0.0293(19) 0.0183(18) 0.0158(19)
C13 0.092(2) 0.0766(18) 0.102(3) 0.0322(16) 0.0349(19) 0.0304(17)
C14 0.0746(17) 0.0558(14) 0.0809(19) 0.0111(12) 0.0350(15) 0.0071(12)
C15 0.098(2) 0.0455(13) 0.105(2) 0.0102(13) 0.0479(18) 0.0113(14)
C16 0.0806(19) 0.0481(12) 0.083(2) -0.0052(12) 0.0399(15) -0.0062(12)
C17 0.108(3) 0.0583(16) 0.110(3) -0.0175(15) 0.044(2) -0.0228(16)
C18 0.094(2) 0.086(2) 0.092(2) -0.0250(16) 0.0295(19) -0.0348(17)
C19 0.0763(19) 0.0876(19) 0.078(2) -0.0117(14) 0.0205(15) -0.0156(15)
C20 0.0698(17) 0.0606(14) 0.0724(19) -0.0034(12) 0.0225(14) -0.0049(12)
C21 0.0661(16) 0.0481(11) 0.0644(17) -0.0038(10) 0.0259(13) -0.0047(11)
N1 0.0612(13) 0.0458(9) 0.0681(14) 0.0000(8) 0.0195(10) -0.0010(9)

loop_
_atom_type_symbol
_atom_type_description
_atom_type_scat_dispersion_real
_atom_type_scat_dispersion_imag
_atom_type_scat_source
C C 0.0033 0.0016 'International Tables Vol C Tables 4.2.6.8 and 6.1.1.4'
H H 0 0 'International Tables Vol C Tables 4.2.6.8 and 6.1.1.4'
N N 0.0061 0.0033 'International Tables Vol C Tables 4.2.6.8 and 6.1.1.4'
O O 0.0106 0.006 'International Tables Vol C Tables 4.2.6.8 and 6.1.1.4'

loop_
_geom_angle_atom_site_label_1
_geom_angle_atom_site_label_2
_geom_angle_atom_site_label_3
_geom_angle
C6 C1 C2 118.3(2)
C6 C1 C7 120.8(2)
C2 C1 C7 120.9(2)
C3 C2 C1 120.5(3)
C3 C2 H2 119.7
C1 C2 H2 119.7
C4 C3 C2 120.3(3)
C4 C3 H3A 119.9
C2 C3 H3A 119.9
C3 C4 C5 119.8(3)
C3 C4 H4 120.1
C5 C4 H4 120.1
C4 C5 C6 120.2(3)
C4 C5 H5 119.9
C6 C5 H5 119.9
C1 C6 C5 120.9(2)
C1 C6 H6 119.5
C5 C6 H6 119.5
O3 C7 C1 112.07(17)
O3 C7 C8 112.3(2)
C1 C7 C8 111.13(18)
O3 C7 H7 107
C1 C7 H7 107
C8 C7 H7 107
O2 C8 O1 125.1(2)
O2 C8 C7 121.7(2)
O1 C8 C7 113.2(2)
C8 O1 H1 109.5
C7 O3 H3 108.0(18)
N1 C9 C10 119.9(2)
N1 C9 C14 121.1(2)
C10 C9 C14 119.1(2)
C11 C10 C9 120.2(2)
C11 C10 H10 119.9
C9 C10 H10 119.9
C10 C11 C12 120.9(3)
C10 C11 H11 119.5
C12 C11 H11 119.5
C13 C12 C11 120.9(3)
C13 C12 H12 119.5
C11 C12 H12 119.5
C12 C13 C14 120.3(3)
C12 C13 H13 119.8
C14 C13 H13 119.8
C15 C14 C13 124.2(2)
C15 C14 C9 117.3(2)
C13 C14 C9 118.6(3)
C16 C15 C14 122.1(2)
C16 C15 H15 118.9
C14 C15 H15 118.9
C15 C16 C17 124.9(2)
C15 C16 C21 117.6(2)
C17 C16 C21 117.5(3)
C18 C17 C16 121.4(3)
C18 C17 H17 119.3
C16 C17 H17 119.3
C17 C18 C19 120.7(3)
C17 C18 H18 119.7
C19 C18 H18 119.7
C20 C19 C18 120.8(3)
C20 C19 H19 119.6
C18 C19 H19 119.6
C19 C20 C21 120.1(2)
C19 C20 H20 119.9
C21 C20 H20 119.9
N1 C21 C20 119.7(2)
N1 C21 C16 120.9(2)
C20 C21 C16 119.4(2)
C21 N1 C9 121.05(19)

loop_
_geom_bond_atom_site_label_1
_geom_bond_atom_site_label_2
_geom_bond_distance
C1 C6 1.375(3)
C1 C2 1.386(3)
C1 C7 1.513(3)
C2 C3 1.382(4)
C2 H2 0.93
C3 C4 1.367(4)
C3 H3A 0.93
C4 C5 1.368(4)
C4 H4 0.93
C5 C6 1.380(4)
C5 H5 0.93
C6 H6 0.93
C7 O3 1.409(3)
C7 C8 1.524(3)
C7 H7 0.98
C8 O2 1.213(3)
C8 O1 1.287(3)
O1 H1 0.82
O3 H3 0.93(3)
C9 N1 1.356(3)
C9 C10 1.411(3)
C9 C14 1.426(3)
C10 C11 1.352(4)
C10 H10 0.93
C11 C12 1.408(4)
C11 H11 0.93
C12 C13 1.340(4)
C12 H12 0.93
C13 C14 1.425(4)
C13 H13 0.93
C14 C15 1.390(4)
C15 C16 1.383(4)
C15 H15 0.93
C16 C17 1.423(4)
C16 C21 1.431(3)
C17 C18 1.345(4)
C17 H17 0.93
C18 C19 1.408(4)
C18 H18 0.93
C19 C20 1.352(3)
C19 H19 0.93
C20 C21 1.422(3)
C20 H20 0.93
C21 N1 1.347(3)

loop_
_geom_hbond_atom_site_label_D
_geom_hbond_atom_site_label_H
_geom_hbond_atom_site_label_A
_geom_hbond_distance_DH
_geom_hbond_distance_HA
_geom_hbond_distance_DA
_geom_hbond_angle_DHA
_geom_hbond_site_symmetry_A
O1 H1 N1 0.82 1.79 2.573(2) 160 .
O3 H3 O2 0.93(3) 1.94(3) 2.839(3) 162(3) 3_666
C4 H4 O3 0.93 2.63 3.372(4) 138 1_556
C6 H6 O1 0.93 2.61 3.355(3) 138 3_566

loop_
_geom_torsion_atom_site_label_1
_geom_torsion_atom_site_label_2
_geom_torsion_atom_site_label_3
_geom_torsion_atom_site_label_4
_geom_torsion
C6 C1 C2 C3 -1.3(3)
C7 C1 C2 C3 177.0(2)
C1 C2 C3 C4 0.9(4)
C2 C3 C4 C5 0.2(4)
C3 C4 C5 C6 -0.9(4)
C2 C1 C6 C5 0.6(3)
C7 C1 C6 C5 -177.6(2)
C4 C5 C6 C1 0.5(4)
C6 C1 C7 O3 103.7(2)
C2 C1 C7 O3 -74.5(2)
C6 C1 C7 C8 -129.7(2)
C2 C1 C7 C8 52.1(3)
O3 C7 C8 O2 11.4(3)
C1 C7 C8 O2 -115.0(3)
O3 C7 C8 O1 -170.6(2)
C1 C7 C8 O1 63.0(3)
N1 C9 C10 C11 -179.9(3)
C14 C9 C10 C11 0.2(4)
C9 C10 C11 C12 -0.5(5)
C10 C11 C12 C13 0.5(5)
C11 C12 C13 C14 -0.2(5)
C12 C13 C14 C15 179.2(3)
C12 C13 C14 C9 -0.1(4)
N1 C9 C14 C15 0.9(4)
C10 C9 C14 C15 -179.3(2)
N1 C9 C14 C13 -179.8(2)
C10 C9 C14 C13 0.1(4)
C13 C14 C15 C16 -179.5(3)
C9 C14 C15 C16 -0.2(4)
C14 C15 C16 C17 179.8(3)
C14 C15 C16 C21 -0.7(4)
C15 C16 C17 C18 178.4(3)
C21 C16 C17 C18 -1.0(4)
C16 C17 C18 C19 0.6(5)
C17 C18 C19 C20 0.1(5)
C18 C19 C20 C21 -0.4(4)
C19 C20 C21 N1 -179.7(2)
C19 C20 C21 C16 -0.1(4)
C15 C16 C21 N1 0.9(3)
C17 C16 C21 N1 -179.6(2)
C15 C16 C21 C20 -178.8(2)
C17 C16 C21 C20 0.8(3)
C20 C21 N1 C9 179.5(2)
C16 C21 N1 C9 -0.2(3)
C10 C9 N1 C21 179.4(2)
C14 C9 N1 C21 -0.7(3)
